data_4037787
loop_
_publ_author_name
'Das, Eshani'
'Basak, Amit'

_publ_section_title
;
 Regioselective Synthesis of Benzo-fused Tetrahydroisoquinoline-based
 Biaryls through a Tandem One-pot Halogenation of p-Benzynes from
 Enediynes and Suzuki-Miyaura Coupling.
;
_journal_name_full 'The Journal of organic chemistry'
_journal_paper_doi 10.1021/acs.joc.9b02874
_journal_year 2019
_chemical_formula_sum 'C28 H24 F3 N O3 S'
_chemical_formula_weight 511.54
_space_group_crystal_system orthorhombic
_space_group_IT_number 61
_space_group_name_Hall '-P 2ac 2ab'
_space_group_name_H-M_alt 'P b c a'
_atom_sites_solution_hydrogens geom
_audit_creation_method SHELXL-2014/7
_cell_angle_alpha 90.00
_cell_angle_beta 90.00
_cell_angle_gamma 90.00
_cell_formula_units_Z 16
_cell_length_a 12.383(2)
_cell_length_b 12.964(3)
_cell_length_c 56.938(11)
_cell_measurement_reflns_used 3138
_cell_measurement_temperature 293(2)
_cell_measurement_theta_max 23.363
_cell_measurement_theta_min 0.715
_cell_volume 9140(3)
_computing_cell_refinement 'SAINT 6.45 ( Bruker, 2003)'
_computing_data_collection 'SMART 5.628 (Bruker, 2003)'
_computing_data_reduction 'SAINT 6.45 ( Bruker, 2003)'
_computing_structure_refinement 'SHELXL-2014/7 (Sheldrick, 2014)'
_computing_structure_solution SIR-97
_diffrn_ambient_temperature 293(2)
_diffrn_measured_fraction_theta_full 0.989
_diffrn_measured_fraction_theta_max 0.989
_diffrn_measurement_device_type 'Bruker SMART APEX'
_diffrn_radiation_type MoK\a
_diffrn_radiation_wavelength 0.71073
_diffrn_reflns_av_R_equivalents 0.2171
_diffrn_reflns_av_unetI/netI 0.1221
_diffrn_reflns_Laue_measured_fraction_full 0.989
_diffrn_reflns_Laue_measured_fraction_max 0.989
_diffrn_reflns_limit_h_max 13
_diffrn_reflns_limit_h_min -13
_diffrn_reflns_limit_k_max 13
_diffrn_reflns_limit_k_min -14
_diffrn_reflns_limit_l_max 62
_diffrn_reflns_limit_l_min -63
_diffrn_reflns_number 65544
_diffrn_reflns_point_group_measured_fraction_full 0.989
_diffrn_reflns_point_group_measured_fraction_max 0.989
_diffrn_reflns_theta_full 23.363
_diffrn_reflns_theta_max 23.363
_diffrn_reflns_theta_min 0.715
_exptl_absorpt_coefficient_mu 0.200
_exptl_absorpt_correction_T_max 0.931
_exptl_absorpt_correction_T_min 0.857
_exptl_absorpt_correction_type empirical
_exptl_absorpt_process_details SADABS
_exptl_crystal_colour Yellow
_exptl_crystal_density_diffrn 1.487
_exptl_crystal_density_method 'not measured'
_exptl_crystal_description Needle
_exptl_crystal_F_000 4256
_exptl_crystal_size_max 0.12
_exptl_crystal_size_mid 0.08
_exptl_crystal_size_min 0.04
_refine_diff_density_max 0.589
_refine_diff_density_min -0.532
_refine_diff_density_rms 0.098
_refine_ls_extinction_coef 0.0041(4)
_refine_ls_extinction_expression Fc^*^=kFc[1+0.001xFc^2^\l^3^/sin(2\q)]^-1/4^
_refine_ls_extinction_method 'SHELXL-2014/7 (Sheldrick 2014'
_refine_ls_goodness_of_fit_ref 1.056
_refine_ls_hydrogen_treatment constr
_refine_ls_matrix_type full
_refine_ls_number_parameters 650
_refine_ls_number_reflns 6575
_refine_ls_number_restraints 432
_refine_ls_restrained_S_all 1.020
_refine_ls_R_factor_all 0.2018
_refine_ls_R_factor_gt 0.1029
_refine_ls_shift/su_max 0.000
_refine_ls_shift/su_mean 0.000
_refine_ls_structure_factor_coef Fsqd
_refine_ls_weighting_details 'w=1/[\s^2^(Fo^2^)+27.1854P] where P=(Fo^2^+2Fc^2^)/3'
_refine_ls_weighting_scheme calc
_refine_ls_wR_factor_gt 0.2018
_refine_ls_wR_factor_ref 0.2505
_reflns_Friedel_coverage 0.000
_reflns_number_gt 3318
_reflns_number_total 6575
_reflns_threshold_expression 'I > 2\s(I)'
_cod_data_source_file jo9b02874_si_002.cif
_cod_data_source_block Eshani
_cod_database_code 4037787
_shelx_shelxl_version_number 2014/7
_shelx_space_group_comment
;
The symmetry employed for this shelxl refinement is uniquely defined
by the following loop, which should always be used as a source of
symmetry information in preference to the above space-group names.
They are only intended as comments.
;

loop_
_space_group_symop_operation_xyz
'x, y, z'
'-x+1/2, -y, z+1/2'
'-x, y+1/2, -z+1/2'
'x+1/2, -y+1/2, -z'
'-x, -y, -z'
'x-1/2, y, -z-1/2'
'x, -y-1/2, z-1/2'
'-x-1/2, y-1/2, z'

loop_
_atom_site_label
_atom_site_type_symbol
_atom_site_fract_x
_atom_site_fract_y
_atom_site_fract_z
_atom_site_U_iso_or_equiv
_atom_site_adp_type
_atom_site_occupancy
_atom_site_site_symmetry_order
_atom_site_calc_flag
_atom_site_refinement_flags_posn
_atom_site_refinement_flags_adp
S2 S 0.6091(2) 0.44516(16) 0.56038(4) 0.0406(7) Uani 1 1 d . U
S1 S 0.3164(2) 0.20590(16) 0.31203(4) 0.0420(7) Uani 1 1 d . U
F3 F 0.5976(5) 0.0759(4) 0.14110(9) 0.0566(15) Uani 1 1 d . U
O4 O 0.5080(4) 0.4009(4) 0.55429(10) 0.0407(15) Uani 1 1 d . U
O5 O 0.6132(5) 0.5451(4) 0.57037(9) 0.0411(15) Uani 1 1 d . U
O3 O -0.0495(4) -0.1659(4) 0.25568(10) 0.0384(15) Uani 1 1 d . U
O2 O 0.2112(5) 0.2113(4) 0.32122(10) 0.0450(16) Uani 1 1 d . U
O6 O 1.0377(4) 0.7597(4) 0.50542(10) 0.0379(15) Uani 1 1 d . U
O1 O 0.3751(5) 0.2973(4) 0.30682(9) 0.0484(17) Uani 1 1 d . U
F2 F 0.5033(5) 0.2104(4) 0.13724(10) 0.0786(19) Uani 1 1 d . U
F1 F 0.4525(5) 0.0691(5) 0.12200(10) 0.0831(19) Uani 1 1 d . U
N2 N 0.6810(5) 0.4503(4) 0.53657(11) 0.0323(17) Uani 1 1 d . U
N1 N 0.3068(6) 0.1420(5) 0.28751(11) 0.0375(18) Uani 1 1 d . U
C60 C 0.3205(6) 0.0364(6) 0.20136(13) 0.0276(19) Uani 1 1 d . U
F4 F 0.5887(6) 0.2324(6) 0.39279(11) 0.115(3) Uani 1 1 d . U
C34 C 0.8295(6) 0.4882(6) 0.47210(14) 0.031(2) Uani 1 1 d . U
C42 C 0.8257(6) 0.5219(6) 0.51364(14) 0.031(2) Uani 1 1 d . U
C41 C 0.8984(6) 0.6005(6) 0.51072(15) 0.033(2) Uani 1 1 d . U
H41 H 0.9231 0.6361 0.5238 0.039 Uiso 1 1 calc R U
C43 C 0.7916(6) 0.4649(6) 0.49430(15) 0.033(2) Uani 1 1 d . U
C39 C 1.0071(7) 0.7128(6) 0.48520(15) 0.033(2) Uani 1 1 d . U
C47 C 0.6731(6) 0.3591(6) 0.57926(14) 0.031(2) Uani 1 1 d . U
C1 C 0.4379(7) 0.0846(6) 0.16257(15) 0.036(2) Uani 1 1 d . U
C5 C 0.2976(7) 0.1231(6) 0.18968(14) 0.039(2) Uani 1 1 d . U
H5 H 0.2427 0.1665 0.1948 0.047 Uiso 1 1 calc R U
C7 C 0.1597(7) -0.0540(6) 0.21911(15) 0.035(2) Uani 1 1 d . U
C40 C 0.9364(7) 0.6286(6) 0.48852(15) 0.033(2) Uani 1 1 d . U
C14 C 0.2167(7) 0.0121(6) 0.26417(14) 0.035(2) Uani 1 1 d . U
F6 F 0.7059(8) 0.2950(6) 0.37354(11) 0.146(4) Uani 1 1 d . U
C6 C 0.2518(7) 0.0068(6) 0.22312(16) 0.037(2) Uani 1 1 d . U
C36 C 0.9345(7) 0.6048(6) 0.44639(15) 0.040(2) Uani 1 1 d . U
H36 H 0.9114 0.5694 0.4331 0.048 Uiso 1 1 calc R U
C18 C 0.2431(7) 0.0461(6) 0.28841(14) 0.035(2) Uani 1 1 d . U
H18A H 0.1770 0.0579 0.2972 0.042 Uiso 1 1 calc R U
H18B H 0.2840 -0.0072 0.2964 0.042 Uiso 1 1 calc R U
C31 C 0.7930(7) 0.4272(6) 0.45142(14) 0.034(2) Uani 1 1 d . U
C38 C 1.0341(7) 0.7432(6) 0.46348(16) 0.037(2) Uani 1 1 d . U
H38 H 1.0761 0.8020 0.4614 0.044 Uiso 1 1 calc R U
C13 C 0.1281(7) -0.0485(6) 0.26131(15) 0.037(2) Uani 1 1 d . U
H13 H 0.0874 -0.0676 0.2743 0.045 Uiso 1 1 calc R U
C16 C 0.3748(7) 0.1095(6) 0.24836(13) 0.038(2) Uani 1 1 d . U
H16A H 0.3587 0.1758 0.2413 0.045 Uiso 1 1 calc R U
H16B H 0.4366 0.0807 0.2402 0.045 Uiso 1 1 calc R U
C37 C 0.9998(7) 0.6878(6) 0.44405(15) 0.040(2) Uani 1 1 d . U
H37 H 1.0221 0.7079 0.4291 0.048 Uiso 1 1 calc R U
C30 C 0.7062(7) 0.4597(6) 0.43851(15) 0.042(2) Uani 1 1 d . U
H30 H 0.6700 0.5202 0.4425 0.051 Uiso 1 1 calc R U
C4 C 0.3995(8) -0.0280(7) 0.19495(15) 0.045(2) Uani 1 1 d . U
H4 H 0.4138 -0.0874 0.2036 0.054 Uiso 1 1 calc R U
C48 C 0.7619(7) 0.3882(6) 0.59161(14) 0.038(2) Uani 1 1 d . U
H48 H 0.7878 0.4552 0.5901 0.045 Uiso 1 1 calc R U
C12 C 0.0978(7) -0.0826(6) 0.23890(16) 0.036(2) Uani 1 1 d . U
C46 C 0.7846(7) 0.5004(6) 0.53802(14) 0.035(2) Uani 1 1 d . U
H46A H 0.8352 0.4564 0.5463 0.042 Uiso 1 1 calc R U
H46B H 0.7778 0.5646 0.5467 0.042 Uiso 1 1 calc R U
C28 C 0.7251(8) 0.3133(6) 0.41382(15) 0.041(2) Uani 1 1 d . U
C25 C 0.3526(7) 0.0461(6) 0.34123(14) 0.040(2) Uani 1 1 d . U
H25 H 0.2800 0.0296 0.3393 0.048 Uiso 1 1 calc R U
C17 C 0.4045(7) 0.1258(6) 0.27404(15) 0.038(2) Uani 1 1 d . U
H17A H 0.4426 0.0658 0.2800 0.045 Uiso 1 1 calc R U
H17B H 0.4515 0.1853 0.2755 0.045 Uiso 1 1 calc R U
C52 C 0.6888(8) 0.1925(6) 0.59576(15) 0.043(2) Uani 1 1 d . U
H52 H 0.6626 0.1255 0.5973 0.051 Uiso 1 1 calc R U
C32 C 0.8443(7) 0.3380(6) 0.44549(15) 0.040(2) Uani 1 1 d . U
H32 H 0.9025 0.3153 0.4544 0.048 Uiso 1 1 calc R U
C35 C 0.9011(7) 0.5716(6) 0.46894(15) 0.037(2) Uani 1 1 d . U
C2 C 0.3568(7) 0.1476(6) 0.16983(15) 0.045(2) Uani 1 1 d . U
H2 H 0.3410 0.2073 0.1614 0.054 Uiso 1 1 calc R U
C8 C 0.1251(7) -0.0851(6) 0.19687(15) 0.041(2) Uani 1 1 d . U
H8 H 0.1647 -0.0672 0.1836 0.049 Uiso 1 1 calc R U
C15 C 0.2803(7) 0.0395(6) 0.24503(16) 0.037(2) Uani 1 1 d . U
C21 C 0.5008(8) 0.1554(7) 0.33400(14) 0.042(2) Uani 1 1 d . U
H21 H 0.5297 0.2133 0.3267 0.051 Uiso 1 1 calc R U
C10 C -0.0271(7) -0.1715(6) 0.21396(16) 0.043(2) Uani 1 1 d . U
H10 H -0.0885 -0.2118 0.2119 0.051 Uiso 1 1 calc R U
C9 C 0.0338(8) -0.1414(6) 0.19470(16) 0.046(2) Uani 1 1 d . U
H9 H 0.0109 -0.1606 0.1798 0.055 Uiso 1 1 calc R U
C44 C 0.7086(7) 0.3818(6) 0.49769(14) 0.037(2) Uani 1 1 d . U
H44A H 0.7320 0.3204 0.4894 0.044 Uiso 1 1 calc R U
H44B H 0.6411 0.4043 0.4907 0.044 Uiso 1 1 calc R U
C53 C 0.6365(7) 0.2600(6) 0.58101(14) 0.041(2) Uani 1 1 d . U
H53 H 0.5770 0.2385 0.5723 0.050 Uiso 1 1 calc R U
C33 C 0.8108(7) 0.2810(6) 0.42644(15) 0.042(2) Uani 1 1 d . U
H33 H 0.8470 0.2208 0.4223 0.050 Uiso 1 1 calc R U
C29 C 0.6733(7) 0.4019(7) 0.41965(16) 0.047(2) Uani 1 1 d . U
H29 H 0.6147 0.4237 0.4107 0.057 Uiso 1 1 calc R U
C24 C 0.4191(9) -0.0147(6) 0.35505(15) 0.048(3) Uani 1 1 d . U
H24 H 0.3912 -0.0746 0.3617 0.058 Uiso 1 1 calc R U
C3 C 0.4601(7) -0.0043(6) 0.17500(16) 0.045(2) Uani 1 1 d . U
H3 H 0.5151 -0.0481 0.1701 0.053 Uiso 1 1 calc R U
C20 C 0.3959(7) 0.1305(6) 0.33054(15) 0.039(2) Uani 1 1 d . U
C11 C 0.0031(7) -0.1422(6) 0.23560(16) 0.040(2) Uani 1 1 d . U
C23 C 0.5241(9) 0.0106(7) 0.35917(16) 0.047(3) Uani 1 1 d . U
C22 C 0.5646(8) 0.0961(7) 0.34811(15) 0.046(2) Uani 1 1 d . U
H22 H 0.6366 0.1140 0.3503 0.055 Uiso 1 1 calc R U
C49 C 0.8142(8) 0.3210(6) 0.60630(14) 0.046(2) Uani 1 1 d . U
H49 H 0.8738 0.3427 0.6149 0.055 Uiso 1 1 calc R U
C27 C 0.6872(8) 0.2548(8) 0.39323(17) 0.046(2) Uani 1 1 d . U
C45 C 0.6886(7) 0.3546(6) 0.52304(14) 0.041(2) Uani 1 1 d . U
H45A H 0.6220 0.3157 0.5245 0.049 Uiso 1 1 calc R U
H45B H 0.7473 0.3125 0.5290 0.049 Uiso 1 1 calc R U
C54 C 1.1017(7) 0.8491(6) 0.50319(15) 0.043(2) Uani 1 1 d . U
H54A H 1.1184 0.8756 0.5185 0.064 Uiso 1 1 calc R U
H54B H 1.1674 0.8324 0.4951 0.064 Uiso 1 1 calc R U
H54C H 1.0628 0.9003 0.4944 0.064 Uiso 1 1 calc R U
C50 C 0.7778(8) 0.2211(6) 0.60816(15) 0.045(3) Uani 1 1 d . U
C19 C -0.1428(7) -0.2275(6) 0.25349(16) 0.047(3) Uani 1 1 d . U
H19A H -0.1732 -0.2394 0.2688 0.071 Uiso 1 1 calc R U
H19B H -0.1947 -0.1927 0.2438 0.071 Uiso 1 1 calc R U
H19C H -0.1239 -0.2923 0.2464 0.071 Uiso 1 1 calc R U
C100 C 0.4986(9) 0.1094(7) 0.14087(18) 0.054(3) Uani 1 1 d . U
C51 C 0.8358(8) 0.1464(7) 0.62396(15) 0.059(3) Uani 1 1 d . U
H51A H 0.8962 0.1804 0.6312 0.088 Uiso 1 1 calc R U
H51B H 0.7872 0.1224 0.6359 0.088 Uiso 1 1 calc R U
H51C H 0.8610 0.0889 0.6149 0.088 Uiso 1 1 calc R U
F5 F 0.7316(8) 0.1654(7) 0.39127(16) 0.179(5) Uani 1 1 d . U
C26 C 0.5919(8) -0.0558(7) 0.37497(17) 0.059(3) Uani 1 1 d . U
H26A H 0.6634 -0.0275 0.3760 0.089 Uiso 1 1 calc R U
H26B H 0.5601 -0.0580 0.3903 0.089 Uiso 1 1 calc R U
H26C H 0.5956 -0.1244 0.3687 0.089 Uiso 1 1 calc R U

loop_
_atom_site_aniso_label
_atom_site_aniso_U_11
_atom_site_aniso_U_22
_atom_site_aniso_U_33
_atom_site_aniso_U_23
_atom_site_aniso_U_13
_atom_site_aniso_U_12
S2 0.0491(17) 0.0342(12) 0.0385(14) 0.0006(11) 0.0030(12) 0.0030(12)
S1 0.0535(18) 0.0344(13) 0.0382(14) -0.0014(11) -0.0024(13) -0.0010(12)
F3 0.057(4) 0.059(3) 0.054(3) 0.001(3) 0.010(3) 0.008(3)
O4 0.028(4) 0.045(3) 0.048(4) 0.000(3) 0.003(3) -0.001(3)
O5 0.055(4) 0.030(3) 0.038(3) -0.006(3) -0.001(3) 0.006(3)
O3 0.038(4) 0.029(3) 0.048(4) 0.002(3) -0.004(3) -0.009(3)
O2 0.044(4) 0.042(4) 0.049(4) 0.003(3) -0.001(3) 0.004(3)
O6 0.038(4) 0.025(3) 0.051(4) -0.003(3) -0.002(3) -0.010(3)
O1 0.075(5) 0.030(3) 0.041(4) 0.003(3) -0.006(3) -0.011(3)
F2 0.109(5) 0.049(3) 0.078(4) 0.024(3) 0.040(4) 0.017(3)
F1 0.081(5) 0.130(5) 0.038(4) -0.002(4) -0.001(3) -0.018(4)
N2 0.033(4) 0.026(4) 0.038(4) 0.000(3) 0.002(3) -0.003(3)
N1 0.042(5) 0.036(4) 0.034(4) -0.002(3) -0.001(4) 0.001(4)
C60 0.029(5) 0.020(4) 0.034(5) -0.008(4) -0.012(4) 0.006(4)
F4 0.067(5) 0.208(8) 0.072(5) -0.074(5) 0.015(4) -0.062(5)
C34 0.028(5) 0.031(5) 0.036(6) 0.003(4) -0.008(4) 0.000(4)
C42 0.030(5) 0.026(4) 0.038(6) 0.003(4) 0.000(4) 0.009(4)
C41 0.030(5) 0.026(4) 0.043(6) -0.005(4) -0.001(4) 0.006(4)
C43 0.036(5) 0.022(4) 0.040(6) 0.001(4) 0.003(4) 0.003(4)
C39 0.033(5) 0.025(4) 0.040(6) 0.000(4) -0.001(5) -0.001(4)
C47 0.020(5) 0.033(5) 0.039(5) -0.004(4) 0.003(4) 0.002(4)
C1 0.041(6) 0.034(5) 0.033(5) -0.001(4) 0.007(5) -0.005(4)
C5 0.042(6) 0.037(5) 0.037(6) -0.001(4) -0.003(5) 0.003(4)
C7 0.036(6) 0.028(5) 0.040(6) 0.005(4) -0.002(5) 0.006(4)
C40 0.037(6) 0.027(4) 0.035(6) 0.001(4) -0.003(4) 0.000(4)
C14 0.047(6) 0.025(4) 0.032(5) 0.001(4) 0.002(5) 0.005(4)
F6 0.244(10) 0.151(7) 0.042(4) -0.015(4) 0.008(5) -0.147(7)
C6 0.037(6) 0.030(5) 0.045(6) -0.002(4) 0.004(5) -0.004(4)
C36 0.037(6) 0.042(5) 0.041(6) 0.004(4) -0.007(5) 0.003(5)
C18 0.038(6) 0.029(5) 0.037(5) 0.000(4) -0.004(4) -0.007(4)
C31 0.037(6) 0.038(5) 0.026(5) -0.008(4) 0.002(4) -0.008(4)
C38 0.037(6) 0.028(4) 0.046(6) 0.001(5) 0.003(5) 0.006(4)
C13 0.044(6) 0.029(4) 0.039(6) 0.005(4) 0.004(5) -0.007(4)
C16 0.047(6) 0.038(5) 0.028(5) 0.001(4) 0.006(4) 0.004(4)
C37 0.042(6) 0.038(5) 0.040(6) 0.008(5) 0.007(5) 0.010(5)
C30 0.044(6) 0.038(5) 0.044(6) -0.008(5) -0.001(5) 0.001(5)
C4 0.063(7) 0.039(5) 0.034(6) 0.007(4) -0.004(5) -0.012(5)
C48 0.043(6) 0.036(5) 0.034(5) -0.002(4) 0.006(5) -0.003(4)
C12 0.036(6) 0.026(4) 0.046(6) -0.001(4) -0.011(5) 0.008(4)
C46 0.039(6) 0.030(4) 0.037(5) -0.004(4) 0.003(4) -0.002(4)
C28 0.049(7) 0.037(5) 0.036(6) -0.004(4) -0.002(5) -0.002(5)
C25 0.050(6) 0.037(5) 0.033(5) -0.005(4) 0.001(5) -0.010(5)
C17 0.028(6) 0.032(5) 0.054(6) 0.003(4) 0.001(5) -0.003(4)
C52 0.063(7) 0.025(5) 0.041(6) -0.004(4) -0.003(5) -0.009(5)
C32 0.047(6) 0.036(5) 0.038(6) -0.002(4) -0.007(5) -0.008(4)
C35 0.043(6) 0.031(5) 0.038(6) -0.001(4) 0.005(5) 0.001(4)
C2 0.060(7) 0.035(5) 0.040(6) 0.009(4) 0.004(5) 0.004(5)
C8 0.048(7) 0.035(5) 0.041(6) -0.004(4) 0.003(5) -0.005(5)
C15 0.038(6) 0.029(4) 0.045(6) 0.001(4) -0.001(5) 0.004(4)
C21 0.052(7) 0.042(5) 0.033(5) -0.004(4) -0.004(5) -0.003(5)
C10 0.050(6) 0.028(5) 0.049(6) -0.003(5) -0.007(5) 0.000(4)
C9 0.062(7) 0.039(5) 0.037(6) -0.001(4) -0.008(5) 0.003(5)
C44 0.052(6) 0.022(4) 0.038(5) 0.002(4) -0.006(5) 0.000(4)
C53 0.058(7) 0.037(5) 0.029(5) -0.001(4) -0.005(5) -0.001(5)
C33 0.047(7) 0.033(5) 0.045(6) -0.001(5) 0.005(5) -0.004(5)
C29 0.047(6) 0.049(6) 0.046(6) -0.004(5) -0.006(5) 0.004(5)
C24 0.079(8) 0.030(5) 0.036(6) 0.000(4) -0.002(6) 0.004(5)
C3 0.052(7) 0.028(5) 0.053(7) 0.000(5) -0.010(5) 0.006(4)
C20 0.041(6) 0.026(5) 0.050(6) -0.004(4) -0.001(5) -0.009(4)
C11 0.046(6) 0.032(5) 0.043(6) 0.004(4) 0.004(5) -0.006(4)
C23 0.060(8) 0.043(6) 0.040(6) -0.013(5) -0.006(5) 0.005(5)
C22 0.043(6) 0.051(6) 0.042(6) -0.015(5) 0.000(5) 0.004(5)
C49 0.070(7) 0.036(5) 0.030(5) 0.000(4) -0.010(5) -0.001(5)
C27 0.037(7) 0.055(6) 0.047(7) -0.011(5) -0.006(5) 0.004(5)
C45 0.054(6) 0.025(5) 0.043(6) 0.005(4) -0.004(5) -0.001(4)
C54 0.046(6) 0.032(5) 0.050(6) -0.006(4) 0.000(5) -0.011(5)
C50 0.071(8) 0.031(5) 0.034(6) -0.001(4) 0.002(5) 0.006(5)
C19 0.043(6) 0.036(5) 0.063(7) 0.002(5) -0.012(5) -0.005(5)
C100 0.066(8) 0.040(6) 0.056(7) -0.005(5) -0.005(6) 0.003(6)
C51 0.087(8) 0.046(6) 0.043(6) 0.003(5) -0.007(6) 0.010(5)
F5 0.211(10) 0.145(7) 0.181(9) -0.120(7) -0.130(8) 0.094(7)
C26 0.053(7) 0.054(6) 0.071(7) 0.002(5) -0.021(6) 0.007(5)

loop_
_atom_type_symbol
_atom_type_description
_atom_type_scat_dispersion_real
_atom_type_scat_dispersion_imag
_atom_type_scat_source
C C 0.0033 0.0016 'International Tables Vol C Tables 4.2.6.8 and 6.1.1.4'
H H 0.0000 0.0000 'International Tables Vol C Tables 4.2.6.8 and 6.1.1.4'
F F 0.0171 0.0103 'International Tables Vol C Tables 4.2.6.8 and 6.1.1.4'
N N 0.0061 0.0033 'International Tables Vol C Tables 4.2.6.8 and 6.1.1.4'
O O 0.0106 0.0060 'International Tables Vol C Tables 4.2.6.8 and 6.1.1.4'
S S 0.1246 0.1234 'International Tables Vol C Tables 4.2.6.8 and 6.1.1.4'

loop_
_geom_angle_atom_site_label_1
_geom_angle_atom_site_label_2
_geom_angle_atom_site_label_3
_geom_angle
O5 S2 O4 119.9(4)
O5 S2 N2 106.2(3)
O4 S2 N2 107.2(3)
O5 S2 C47 108.8(4)
O4 S2 C47 107.1(4)
N2 S2 C47 107.0(4)
O2 S1 O1 120.6(4)
O2 S1 N1 106.1(4)
O1 S1 N1 106.4(4)
O2 S1 C20 109.1(4)
O1 S1 C20 107.7(4)
N1 S1 C20 105.9(4)
C11 O3 C19 116.7(7)
C39 O6 C54 116.7(6)
C46 N2 C45 110.8(6)
C46 N2 S2 117.3(5)
C45 N2 S2 116.1(5)
C17 N1 C18 110.1(6)
C17 N1 S1 117.9(5)
C18 N1 S1 116.0(5)
C5 C60 C4 123.0(8)
C5 C60 C6 119.3(7)
C4 C60 C6 117.7(7)
C43 C34 C35 119.9(7)
C43 C34 C31 120.3(7)
C35 C34 C31 119.8(7)
C41 C42 C43 119.9(8)
C41 C42 C46 118.2(7)
C43 C42 C46 122.0(7)
C42 C41 C40 121.7(8)
C42 C41 H41 119.2
C40 C41 H41 119.2
C34 C43 C42 120.3(7)
C34 C43 C44 120.5(7)
C42 C43 C44 119.1(7)
C38 C39 O6 125.6(7)
C38 C39 C40 120.4(8)
O6 C39 C40 113.9(7)
C48 C47 C53 119.4(8)
C48 C47 S2 120.7(6)
C53 C47 S2 119.8(7)
C2 C1 C3 119.5(8)
C2 C1 C100 119.8(8)
C3 C1 C100 120.6(8)
C60 C5 C2 119.2(8)
C60 C5 H5 120.4
C2 C5 H5 120.4
C8 C7 C6 123.9(8)
C8 C7 C12 118.7(8)
C6 C7 C12 117.3(8)
C41 C40 C35 118.4(7)
C41 C40 C39 122.1(8)
C35 C40 C39 119.5(8)
C13 C14 C15 120.7(8)
C13 C14 C18 117.4(8)
C15 C14 C18 121.9(8)
C15 C6 C7 122.2(8)
C15 C6 C60 120.8(7)
C7 C6 C60 117.0(7)
C37 C36 C35 120.4(8)
C37 C36 H36 119.8
C35 C36 H36 119.8
N1 C18 C14 109.6(6)
N1 C18 H18A 109.7
C14 C18 H18A 109.7
N1 C18 H18B 109.7
C14 C18 H18B 109.7
H18A C18 H18B 108.2
C32 C31 C30 119.6(8)
C32 C31 C34 120.4(8)
C30 C31 C34 120.0(7)
C39 C38 C37 120.5(8)
C39 C38 H38 119.7
C37 C38 H38 119.7
C14 C13 C12 120.5(8)
C14 C13 H13 119.7
C12 C13 H13 119.7
C15 C16 C17 113.3(7)
C15 C16 H16A 108.9
C17 C16 H16A 108.9
C15 C16 H16B 108.9
C17 C16 H16B 108.9
H16A C16 H16B 107.7
C36 C37 C38 121.1(8)
C36 C37 H37 119.4
C38 C37 H37 119.4
C31 C30 C29 119.0(8)
C31 C30 H30 120.5
C29 C30 H30 120.5
C60 C4 C3 118.5(8)
C60 C4 H4 120.7
C3 C4 H4 120.7
C47 C48 C49 121.5(8)
C47 C48 H48 119.3
C49 C48 H48 119.3
C13 C12 C7 119.9(8)
C13 C12 C11 121.0(8)
C7 C12 C11 119.1(8)
N2 C46 C42 109.4(7)
N2 C46 H46A 109.8
C42 C46 H46A 109.8
N2 C46 H46B 109.8
C42 C46 H46B 109.8
H46A C46 H46B 108.2
C33 C28 C29 120.3(8)
C33 C28 C27 121.0(8)
C29 C28 C27 118.7(9)
C20 C25 C24 118.5(9)
C20 C25 H25 120.8
C24 C25 H25 120.8
N1 C17 C16 109.1(7)
N1 C17 H17A 109.9
C16 C17 H17A 109.9
N1 C17 H17B 109.9
C16 C17 H17B 109.9
H17A C17 H17B 108.3
C50 C52 C53 121.6(8)
C50 C52 H52 119.2
C53 C52 H52 119.2
C31 C32 C33 120.8(8)
C31 C32 H32 119.6
C33 C32 H32 119.6
C40 C35 C34 119.8(8)
C40 C35 C36 117.9(8)
C34 C35 C36 122.2(8)
C1 C2 C5 120.1(8)
C1 C2 H2 119.9
C5 C2 H2 119.9
C9 C8 C7 119.7(8)
C9 C8 H8 120.1
C7 C8 H8 120.1
C6 C15 C14 119.4(8)
C6 C15 C16 120.5(8)
C14 C15 C16 120.0(8)
C20 C21 C22 120.5(9)
C20 C21 H21 119.8
C22 C21 H21 119.8
C11 C10 C9 119.6(9)
C11 C10 H10 120.2
C9 C10 H10 120.2
C8 C9 C10 122.3(9)
C8 C9 H9 118.8
C10 C9 H9 118.8
C43 C44 C45 113.8(7)
C43 C44 H44A 108.8
C45 C44 H44A 108.8
C43 C44 H44B 108.8
C45 C44 H44B 108.8
H44A C44 H44B 107.7
C47 C53 C52 119.1(8)
C47 C53 H53 120.4
C52 C53 H53 120.4
C28 C33 C32 119.4(8)
C28 C33 H33 120.3
C32 C33 H33 120.3
C28 C29 C30 121.0(9)
C28 C29 H29 119.5
C30 C29 H29 119.5
C23 C24 C25 121.9(9)
C23 C24 H24 119.0
C25 C24 H24 119.0
C1 C3 C4 119.7(8)
C1 C3 H3 120.1
C4 C3 H3 120.1
C21 C20 C25 120.3(8)
C21 C20 S1 119.8(7)
C25 C20 S1 119.9(7)
C10 C11 O3 125.3(8)
C10 C11 C12 120.4(9)
O3 C11 C12 114.3(8)
C24 C23 C22 117.7(9)
C24 C23 C26 119.9(9)
C22 C23 C26 122.3(9)
C21 C22 C23 121.0(9)
C21 C22 H22 119.5
C23 C22 H22 119.5
C48 C49 C50 119.4(9)
C48 C49 H49 120.3
C50 C49 H49 120.3
F4 C27 F6 104.9(9)
F4 C27 F5 101.9(10)
F6 C27 F5 102.5(10)
F4 C27 C28 116.4(9)
F6 C27 C28 115.9(9)
F5 C27 C28 113.3(8)
N2 C45 C44 108.4(6)
N2 C45 H45A 110.0
C44 C45 H45A 110.0
N2 C45 H45B 110.0
C44 C45 H45B 110.0
H45A C45 H45B 108.4
O6 C54 H54A 109.5
O6 C54 H54B 109.5
H54A C54 H54B 109.5
O6 C54 H54C 109.5
H54A C54 H54C 109.5
H54B C54 H54C 109.5
C52 C50 C49 118.9(8)
C52 C50 C51 121.4(8)
C49 C50 C51 119.7(9)
O3 C19 H19A 109.5
O3 C19 H19B 109.5
H19A C19 H19B 109.5
O3 C19 H19C 109.5
H19A C19 H19C 109.5
H19B C19 H19C 109.5
F3 C100 F1 106.4(8)
F3 C100 F2 106.8(8)
F1 C100 F2 106.4(8)
F3 C100 C1 113.4(8)
F1 C100 C1 111.9(8)
F2 C100 C1 111.5(8)
C50 C51 H51A 109.5
C50 C51 H51B 109.5
H51A C51 H51B 109.5
C50 C51 H51C 109.5
H51A C51 H51C 109.5
H51B C51 H51C 109.5
C23 C26 H26A 109.5
C23 C26 H26B 109.5
H26A C26 H26B 109.5
C23 C26 H26C 109.5
H26A C26 H26C 109.5
H26B C26 H26C 109.5

loop_
_geom_bond_atom_site_label_1
_geom_bond_atom_site_label_2
_geom_bond_distance
S2 O5 1.416(5)
S2 O4 1.421(6)
S2 N2 1.623(7)
S2 C47 1.740(8)
S1 O2 1.405(6)
S1 O1 1.422(6)
S1 N1 1.627(7)
S1 C20 1.743(9)
F3 C100 1.301(11)
O3 C11 1.351(9)
O3 C19 1.410(9)
O6 C39 1.356(9)
O6 C54 1.411(9)
F2 C100 1.326(10)
F1 C100 1.324(10)
N2 C46 1.440(9)
N2 C45 1.464(9)
N1 C17 1.447(10)
N1 C18 1.474(9)
C60 C5 1.337(10)
C60 C4 1.337(11)
C60 C6 1.551(11)
F4 C27 1.254(10)
C34 C43 1.381(10)
C34 C35 1.410(11)
C34 C31 1.488(11)
C42 C41 1.371(10)
C42 C43 1.392(11)
C42 C46 1.504(11)
C41 C40 1.397(11)
C41 H41 0.9300
C43 C44 1.501(10)
C39 C38 1.340(11)
C39 C40 1.412(11)
C47 C48 1.359(11)
C47 C53 1.366(11)
C1 C2 1.360(11)
C1 C3 1.379(11)
C1 C100 1.482(12)
C5 C2 1.384(11)
C5 H5 0.9300
C7 C8 1.397(11)
C7 C6 1.405(11)
C7 C12 1.413(11)
C40 C35 1.407(11)
C14 C13 1.359(11)
C14 C15 1.391(11)
C14 C18 1.485(11)
F6 C27 1.258(11)
C6 C15 1.364(11)
C36 C37 1.352(11)
C36 C35 1.416(11)
C36 H36 0.9300
C18 H18A 0.9700
C18 H18B 0.9700
C31 C32 1.362(11)
C31 C30 1.370(11)
C38 C37 1.386(11)
C38 H38 0.9300
C13 C12 1.401(11)
C13 H13 0.9300
C16 C15 1.493(11)
C16 C17 1.523(11)
C16 H16A 0.9700
C16 H16B 0.9700
C37 H37 0.9300
C30 C29 1.372(11)
C30 H30 0.9300
C4 C3 1.396(11)
C4 H4 0.9300
C48 C49 1.370(11)
C48 H48 0.9300
C12 C11 1.416(11)
C46 H46A 0.9700
C46 H46B 0.9700
C28 C33 1.348(11)
C28 C29 1.357(11)
C28 C27 1.473(12)
C25 C20 1.362(11)
C25 C24 1.384(11)
C25 H25 0.9300
C17 H17A 0.9700
C17 H17B 0.9700
C52 C50 1.360(12)
C52 C53 1.376(11)
C52 H52 0.9300
C32 C33 1.376(11)
C32 H32 0.9300
C2 H2 0.9300
C8 C9 1.351(11)
C8 H8 0.9300
C21 C20 1.353(11)
C21 C22 1.364(11)
C21 H21 0.9300
C10 C11 1.343(11)
C10 C9 1.386(12)
C10 H10 0.9300
C9 H9 0.9300
C44 C45 1.507(10)
C44 H44A 0.9700
C44 H44B 0.9700
C53 H53 0.9300
C33 H33 0.9300
C29 H29 0.9300
C24 C23 1.362(12)
C24 H24 0.9300
C3 H3 0.9300
C23 C22 1.370(12)
C23 C26 1.502(12)
C22 H22 0.9300
C49 C50 1.375(11)
C49 H49 0.9300
C27 F5 1.287(11)
C45 H45A 0.9700
C45 H45B 0.9700
C54 H54A 0.9600
C54 H54B 0.9600
C54 H54C 0.9600
C50 C51 1.504(11)
C19 H19A 0.9600
C19 H19B 0.9600
C19 H19C 0.9600
C51 H51A 0.9600
C51 H51B 0.9600
C51 H51C 0.9600
C26 H26A 0.9600
C26 H26B 0.9600
C26 H26C 0.9600
